data_2233638
loop_
_publ_author_name
'Arumugam, Natarajan'
'Ngah, Nurziana'
'Osman, Hasnah'
'Abdul Rahim, Aisyah Saad'

_publ_section_title
;
 Ethyl
 1-(2-hydroxyethyl)-2-(4-methoxyphenyl)-1<i>H</i>-benzimidazole-5-carboxylate
 monohydrate
;
_journal_coeditor_code SU2368
_journal_issue 2
_journal_name_full 'Acta Crystallographica Section E'
_journal_page_first o421
_journal_paper_doi 10.1107/S1600536812001262
_journal_volume 68
_journal_year 2012
_chemical_formula_iupac 'C19 H20 N2 O4, H2 O'
_chemical_formula_moiety 'C19 H20 N2 O4, H2 O'
_chemical_formula_sum 'C19 H22 N2 O5'
_chemical_formula_weight 358.39
_chemical_name_systematic
;
Ethyl 1-(2-hydroxyethyl)-2-(4-methoxyphenyl)-1<i>H</i>-benzimidazole-
5-carboxylate monohydrate
;
_space_group_IT_number 14
_symmetry_cell_setting monoclinic
_symmetry_space_group_name_Hall '-P 2ybc'
_symmetry_space_group_name_H-M 'P 1 21/c 1'
_atom_sites_solution_hydrogens geom
_atom_sites_solution_primary direct
_atom_sites_solution_secondary difmap
_audit_creation_method SHELXL-97
_cell_angle_alpha 90.00
_cell_angle_beta 112.899(5)
_cell_angle_gamma 90.00
_cell_formula_units_Z 4
_cell_length_a 10.6364(11)
_cell_length_b 9.5089(10)
_cell_length_c 19.3765(17)
_cell_measurement_reflns_used 9429
_cell_measurement_temperature 293(2)
_cell_measurement_theta_max 25.0
_cell_measurement_theta_min 2.9
_cell_volume 1805.3(3)
_computing_cell_refinement 'SAINT (Bruker, 2009)'
_computing_data_collection 'APEX2 (Bruker, 2009)'
_computing_data_reduction 'SAINT (Bruker, 2009)'
_computing_molecular_graphics 'SHELXTL (Sheldrick, 2008)'
_computing_publication_material
;
SHELXTL (Sheldrick, 2008) and PLATON (Spek, 2009)
;
_computing_structure_refinement 'SHELXL97 (Sheldrick, 2008)'
_computing_structure_solution 'SHELXS97 (Sheldrick, 2008)'
_diffrn_ambient_temperature 293(2)
_diffrn_detector_area_resol_mean 83.66
_diffrn_measured_fraction_theta_full 0.99
_diffrn_measured_fraction_theta_max 0.99
_diffrn_measurement_device_type
;
Bruker SMART APEXII CCD area-detector
;
_diffrn_measurement_method '\f and \w scan'
_diffrn_radiation_monochromator graphite
_diffrn_radiation_source 'fine-focus sealed tube'
_diffrn_radiation_type MoK\a
_diffrn_radiation_wavelength 0.71073
_diffrn_reflns_av_R_equivalents 0.0334
_diffrn_reflns_av_sigmaI/netI 0.0297
_diffrn_reflns_limit_h_max 12
_diffrn_reflns_limit_h_min -12
_diffrn_reflns_limit_k_max 11
_diffrn_reflns_limit_k_min -11
_diffrn_reflns_limit_l_max 21
_diffrn_reflns_limit_l_min -23
_diffrn_reflns_number 13982
_diffrn_reflns_theta_full 25.0
_diffrn_reflns_theta_max 25.0
_diffrn_reflns_theta_min 2.9
_diffrn_standards_decay_% 0
_diffrn_standards_interval_count 0
_diffrn_standards_interval_time 0
_diffrn_standards_number 0
_exptl_absorpt_coefficient_mu 0.096
_exptl_absorpt_correction_T_max 0.9830
_exptl_absorpt_correction_T_min 0.9674
_exptl_absorpt_correction_type multi-scan
_exptl_absorpt_process_details '(SADABS; Bruker, 2009)'
_exptl_crystal_colour colourless
_exptl_crystal_density_diffrn 1.319
_exptl_crystal_density_method 'not measured'
_exptl_crystal_description block
_exptl_crystal_F_000 760
_exptl_crystal_size_max 0.35
_exptl_crystal_size_mid 0.25
_exptl_crystal_size_min 0.18
_refine_diff_density_max 0.19
_refine_diff_density_min -0.20
_refine_ls_extinction_method none
_refine_ls_goodness_of_fit_ref 1.024
_refine_ls_hydrogen_treatment mixed
_refine_ls_matrix_type full
_refine_ls_number_parameters 249
_refine_ls_number_reflns 3140
_refine_ls_number_restraints 3
_refine_ls_restrained_S_all 1.024
_refine_ls_R_factor_all 0.0354
_refine_ls_R_factor_gt 0.0321
_refine_ls_shift/su_max_lt 0.001
_refine_ls_shift/su_mean 0.000
_refine_ls_structure_factor_coef Fsqd
_refine_ls_weighting_details 'calc w=1/[\s^2^(Fo^2^)+(0.0382P)^2^+0.7017P] where P=(Fo^2^+2Fc^2^)/3'
_refine_ls_weighting_scheme calc
_refine_ls_wR_factor_gt 0.0828
_refine_ls_wR_factor_ref 0.0860
_reflns_number_gt 2856
_reflns_number_total 3140
_reflns_threshold_expression I>2\s(I)
_cod_data_source_file su2368.cif
_cod_data_source_block I
_cod_original_sg_symbol_H-M 'P 21/c'
_cod_database_code 2233638
_cod_database_fobs_code 2233638

loop_
_symmetry_equiv_pos_as_xyz
'x, y, z'
'-x, y+1/2, -z+1/2'
'-x, -y, -z'
'x, -y-1/2, z-1/2'

loop_
_atom_site_type_symbol
_atom_site_label
_atom_site_fract_x
_atom_site_fract_y
_atom_site_fract_z
_atom_site_U_iso_or_equiv
_atom_site_adp_type
_atom_site_calc_flag
_atom_site_refinement_flags
_atom_site_occupancy
_atom_site_symmetry_multiplicity
O O1 0.03607(9) 0.11092(10) -0.10495(5) 0.0273(2) Uani d . 1 1
O O2 0.13828(10) 0.11955(10) 0.02067(5) 0.0318(2) Uani d . 1 1
O O3 1.05219(9) -0.64334(10) 0.19548(5) 0.0299(2) Uani d . 1 1
O O4 0.56061(11) -0.49083(10) -0.20486(5) 0.0308(2) Uani d D 1 1
H H4B 0.5547(19) -0.4247(16) -0.2358(9) 0.055(6) Uiso d D 1 1
N N1 0.54707(10) -0.27695(10) -0.04766(5) 0.0195(2) Uani d . 1 1
N N2 0.53184(10) -0.24427(10) 0.06353(6) 0.0207(2) Uani d . 1 1
C C1 0.79606(13) -0.37042(14) 0.14242(7) 0.0246(3) Uani d . 1 1
H H1A 0.7743 -0.2930 0.1650 0.029 Uiso calc R 1 1
C C2 0.90530(13) -0.45375(15) 0.18365(7) 0.0277(3) Uani d . 1 1
H H2A 0.9560 -0.4328 0.2337 0.033 Uiso calc R 1 1
C C3 0.94031(12) -0.56962(14) 0.15058(7) 0.0235(3) Uani d . 1 1
C C4 0.86192(13) -0.60221(13) 0.07631(7) 0.0243(3) Uani d . 1 1
H H4A 0.8838 -0.6799 0.0540 0.029 Uiso calc R 1 1
C C5 0.75072(13) -0.51868(13) 0.03529(7) 0.0231(3) Uani d . 1 1
H H5A 0.6979 -0.5421 -0.0142 0.028 Uiso calc R 1 1
C C6 0.71694(12) -0.40026(13) 0.06695(7) 0.0206(3) Uani d . 1 1
C C7 0.59923(12) -0.30890(12) 0.02771(7) 0.0194(3) Uani d . 1 1
C C8 0.43855(12) -0.18642(12) -0.06055(7) 0.0197(3) Uani d . 1 1
C C9 0.34925(13) -0.12055(13) -0.12536(7) 0.0219(3) Uani d . 1 1
H H9A 0.3561 -0.1332 -0.1714 0.026 Uiso calc R 1 1
C C10 0.24989(12) -0.03538(13) -0.11789(7) 0.0224(3) Uani d . 1 1
H H10A 0.1875 0.0093 -0.1600 0.027 Uiso calc R 1 1
C C11 0.24092(12) -0.01465(12) -0.04771(7) 0.0217(3) Uani d . 1 1
C C12 0.33239(12) -0.07870(12) 0.01676(7) 0.0212(3) Uani d . 1 1
H H12A 0.3277 -0.0634 0.0631 0.025 Uiso calc R 1 1
C C13 0.43118(12) -0.16652(12) 0.00957(7) 0.0196(3) Uani d . 1 1
C C14 0.13541(13) 0.07845(13) -0.03903(7) 0.0234(3) Uani d . 1 1
C C15 -0.06792(14) 0.20632(16) -0.10130(8) 0.0328(3) Uani d . 1 1
H H15A -0.0296 0.2992 -0.0858 0.039 Uiso calc R 1 1
H H15B -0.1042 0.1723 -0.0656 0.039 Uiso calc R 1 1
C C16 -0.17773(17) 0.2119(2) -0.17790(10) 0.0550(5) Uani d . 1 1
H H16A -0.2463 0.2782 -0.1785 0.082 Uiso calc R 1 1
H H16B -0.2182 0.1205 -0.1914 0.082 Uiso calc R 1 1
H H16C -0.1395 0.2407 -0.2131 0.082 Uiso calc R 1 1
C C17 1.10325(14) -0.74776(15) 0.15978(7) 0.0292(3) Uani d . 1 1
H H17A 1.1895 -0.7819 0.1946 0.044 Uiso calc R 1 1
H H17B 1.1148 -0.7070 0.1173 0.044 Uiso calc R 1 1
H H17C 1.0396 -0.8243 0.1435 0.044 Uiso calc R 1 1
C C18 0.59596(12) -0.31970(13) -0.10568(7) 0.0213(3) Uani d . 1 1
H H18A 0.6892 -0.3533 -0.0822 0.026 Uiso calc R 1 1
H H18B 0.5952 -0.2393 -0.1366 0.026 Uiso calc R 1 1
C C19 0.50589(13) -0.43538(13) -0.15438(7) 0.0235(3) Uani d . 1 1
H H19A 0.4971 -0.5104 -0.1226 0.028 Uiso calc R 1 1
H H19B 0.4155 -0.3979 -0.1826 0.028 Uiso calc R 1 1
O O5 0.54527(11) -0.26408(11) -0.28926(5) 0.0342(2) Uani d D 1 1
H H5B 0.510(2) -0.1856(14) -0.2842(12) 0.062(6) Uiso d D 1 1
H H5C 0.542(2) -0.267(2) -0.3338(7) 0.061(6) Uiso d D 1 1

loop_
_atom_site_aniso_label
_atom_site_aniso_U_11
_atom_site_aniso_U_22
_atom_site_aniso_U_33
_atom_site_aniso_U_12
_atom_site_aniso_U_13
_atom_site_aniso_U_23
O1 0.0236(5) 0.0305(5) 0.0275(5) 0.0048(4) 0.0096(4) 0.0009(4)
O2 0.0326(5) 0.0363(5) 0.0274(5) 0.0044(4) 0.0126(4) -0.0064(4)
O3 0.0288(5) 0.0376(5) 0.0214(5) 0.0106(4) 0.0077(4) -0.0008(4)
O4 0.0533(6) 0.0220(5) 0.0257(5) 0.0010(4) 0.0248(5) -0.0003(4)
N1 0.0216(5) 0.0199(5) 0.0179(5) -0.0012(4) 0.0086(4) -0.0012(4)
N2 0.0217(5) 0.0214(5) 0.0193(5) -0.0026(4) 0.0085(4) -0.0012(4)
C1 0.0262(6) 0.0284(7) 0.0211(6) 0.0019(5) 0.0113(5) -0.0031(5)
C2 0.0274(7) 0.0361(7) 0.0182(6) 0.0024(6) 0.0074(5) -0.0032(5)
C3 0.0216(6) 0.0276(6) 0.0220(6) 0.0015(5) 0.0092(5) 0.0030(5)
C4 0.0282(7) 0.0207(6) 0.0246(6) -0.0003(5) 0.0111(5) -0.0021(5)
C5 0.0255(6) 0.0226(6) 0.0191(6) -0.0044(5) 0.0065(5) -0.0017(5)
C6 0.0212(6) 0.0215(6) 0.0207(6) -0.0039(5) 0.0099(5) 0.0011(5)
C7 0.0213(6) 0.0186(6) 0.0187(6) -0.0057(5) 0.0083(5) -0.0018(5)
C8 0.0210(6) 0.0175(6) 0.0212(6) -0.0044(5) 0.0089(5) -0.0026(5)
C9 0.0262(6) 0.0221(6) 0.0182(6) -0.0035(5) 0.0095(5) -0.0023(5)
C10 0.0229(6) 0.0211(6) 0.0205(6) -0.0024(5) 0.0055(5) 0.0001(5)
C11 0.0211(6) 0.0188(6) 0.0246(6) -0.0041(5) 0.0084(5) -0.0030(5)
C12 0.0236(6) 0.0213(6) 0.0207(6) -0.0062(5) 0.0109(5) -0.0043(5)
C13 0.0203(6) 0.0187(6) 0.0194(6) -0.0050(5) 0.0071(5) -0.0015(5)
C14 0.0232(6) 0.0214(6) 0.0252(7) -0.0043(5) 0.0091(5) -0.0016(5)
C15 0.0277(7) 0.0369(8) 0.0368(8) 0.0092(6) 0.0159(6) 0.0039(6)
C16 0.0359(9) 0.0788(13) 0.0442(10) 0.0216(9) 0.0090(8) 0.0018(9)
C17 0.0282(7) 0.0342(7) 0.0264(7) 0.0070(6) 0.0120(6) -0.0001(6)
C18 0.0252(6) 0.0225(6) 0.0195(6) 0.0001(5) 0.0123(5) 0.0004(5)
C19 0.0302(7) 0.0231(6) 0.0189(6) -0.0008(5) 0.0115(5) -0.0008(5)
O5 0.0533(6) 0.0309(5) 0.0247(5) 0.0084(5) 0.0219(5) 0.0080(4)

loop_
_atom_type_symbol
_atom_type_description
_atom_type_scat_dispersion_real
_atom_type_scat_dispersion_imag
_atom_type_scat_source
C C 0.0033 0.0016 'International Tables Vol C Tables 4.2.6.8 and 6.1.1.4'
H H 0.0000 0.0000 'International Tables Vol C Tables 4.2.6.8 and 6.1.1.4'
N N 0.0061 0.0033 'International Tables Vol C Tables 4.2.6.8 and 6.1.1.4'
O O 0.0106 0.0060 'International Tables Vol C Tables 4.2.6.8 and 6.1.1.4'

loop_
_geom_angle_atom_site_label_1
_geom_angle_atom_site_label_2
_geom_angle_atom_site_label_3
_geom_angle
C14 O1 C15 115.49(10)
C3 O3 C17 116.68(10)
C19 O4 H4B 105.8(13)
C7 N1 C8 106.98(10)
C7 N1 C18 129.31(10)
C8 N1 C18 123.63(10)
C7 N2 C13 105.60(10)
C2 C1 C6 121.14(12)
C2 C1 H1A 119.4
C6 C1 H1A 119.4
C1 C2 C3 120.24(12)
C1 C2 H2A 119.9
C3 C2 H2A 119.9
O3 C3 C4 124.72(11)
O3 C3 C2 115.81(11)
C4 C3 C2 119.47(11)
C3 C4 C5 119.97(12)
C3 C4 H4A 120.0
C5 C4 H4A 120.0
C4 C5 C6 121.18(11)
C4 C5 H5A 119.4
C6 C5 H5A 119.4
C5 C6 C1 117.97(11)
C5 C6 C7 124.27(11)
C1 C6 C7 117.67(11)
N2 C7 N1 112.04(10)
N2 C7 C6 121.88(11)
N1 C7 C6 126.07(11)
N1 C8 C9 132.13(11)
N1 C8 C13 105.44(10)
C9 C8 C13 122.43(11)
C10 C9 C8 116.70(11)
C10 C9 H9A 121.7
C8 C9 H9A 121.7
C9 C10 C11 121.52(12)
C9 C10 H10A 119.2
C11 C10 H10A 119.2
C12 C11 C10 121.19(11)
C12 C11 C14 116.97(11)
C10 C11 C14 121.83(11)
C11 C12 C13 117.71(11)
C11 C12 H12A 121.1
C13 C12 H12A 121.1
N2 C13 C12 129.62(11)
N2 C13 C8 109.94(10)
C12 C13 C8 120.44(11)
O2 C14 O1 123.68(12)
O2 C14 C11 124.06(12)
O1 C14 C11 112.26(10)
O1 C15 C16 106.87(12)
O1 C15 H15A 110.3
C16 C15 H15A 110.3
O1 C15 H15B 110.3
C16 C15 H15B 110.3
H15A C15 H15B 108.6
C15 C16 H16A 109.5
C15 C16 H16B 109.5
H16A C16 H16B 109.5
C15 C16 H16C 109.5
H16A C16 H16C 109.5
H16B C16 H16C 109.5
O3 C17 H17A 109.5
O3 C17 H17B 109.5
H17A C17 H17B 109.5
O3 C17 H17C 109.5
H17A C17 H17C 109.5
H17B C17 H17C 109.5
N1 C18 C19 110.49(10)
N1 C18 H18A 109.6
C19 C18 H18A 109.6
N1 C18 H18B 109.6
C19 C18 H18B 109.6
H18A C18 H18B 108.1
O4 C19 C18 111.58(10)
O4 C19 H19A 109.3
C18 C19 H19A 109.3
O4 C19 H19B 109.3
C18 C19 H19B 109.3
H19A C19 H19B 108.0
H5B O5 H5C 107.1(19)

loop_
_geom_bond_atom_site_label_1
_geom_bond_atom_site_label_2
_geom_bond_distance
O1 C14 1.3391(16)
O1 C15 1.4533(15)
O2 C14 1.2100(16)
O3 C3 1.3633(15)
O3 C17 1.4324(16)
O4 C19 1.4200(15)
O4 H4B 0.854(9)
N1 C7 1.3794(15)
N1 C8 1.3825(16)
N1 C18 1.4677(15)
N2 C7 1.3268(16)
N2 C13 1.3838(16)
C1 C2 1.3761(19)
C1 C6 1.4033(18)
C1 H1A 0.9300
C2 C3 1.3961(18)
C2 H2A 0.9300
C3 C4 1.3887(18)
C4 C5 1.3893(18)
C4 H4A 0.9300
C5 C6 1.3946(17)
C5 H5A 0.9300
C6 C7 1.4695(17)
C8 C9 1.3940(17)
C8 C13 1.4040(17)
C9 C10 1.3831(18)
C9 H9A 0.9300
C10 C11 1.4135(18)
C10 H10A 0.9300
C11 C12 1.3900(18)
C11 C14 1.4895(17)
C12 C13 1.3909(17)
C12 H12A 0.9300
C15 C16 1.490(2)
C15 H15A 0.9700
C15 H15B 0.9700
C16 H16A 0.9600
C16 H16B 0.9600
C16 H16C 0.9600
C17 H17A 0.9600
C17 H17B 0.9600
C17 H17C 0.9600
C18 C19 1.5215(17)
C18 H18A 0.9700
C18 H18B 0.9700
C19 H19A 0.9700
C19 H19B 0.9700
O5 H5B 0.855(9)
O5 H5C 0.852(9)

loop_
_geom_hbond_atom_site_label_D
_geom_hbond_atom_site_label_H
_geom_hbond_atom_site_label_A
_geom_hbond_site_symmetry_A
_geom_hbond_distance_DH
_geom_hbond_distance_HA
_geom_hbond_distance_DA
_geom_hbond_angle_DHA
_geom_hbond_publ_flag
O5 H5B O4 2_654 0.858(16) 1.979(15) 2.8165(15) 165(2) yes
O5 H5C N2 4_555 0.851(14) 1.953(14) 2.8011(15) 174.9(19) yes
C15 H15A Cg2 3_655 0.97 2.95 3.7247(17) 138 yes

loop_
_geom_torsion_atom_site_label_1
_geom_torsion_atom_site_label_2
_geom_torsion_atom_site_label_3
_geom_torsion_atom_site_label_4
_geom_torsion
C6 C1 C2 C3 0.6(2)
C17 O3 C3 C4 9.95(18)
C17 O3 C3 C2 -170.04(11)
C1 C2 C3 O3 178.34(12)
C1 C2 C3 C4 -1.65(19)
O3 C3 C4 C5 -179.16(11)
C2 C3 C4 C5 0.83(19)
C3 C4 C5 C6 1.05(18)
C4 C5 C6 C1 -2.05(18)
C4 C5 C6 C7 -178.52(11)
C2 C1 C6 C5 1.22(18)
C2 C1 C6 C7 177.92(11)
C13 N2 C7 N1 -0.02(13)
C13 N2 C7 C6 178.74(10)
C8 N1 C7 N2 -0.37(13)
C18 N1 C7 N2 176.36(11)
C8 N1 C7 C6 -179.06(11)
C18 N1 C7 C6 -2.33(19)
C5 C6 C7 N2 147.34(12)
C1 C6 C7 N2 -29.13(16)
C5 C6 C7 N1 -34.09(18)
C1 C6 C7 N1 149.44(12)
C7 N1 C8 C9 179.82(12)
C18 N1 C8 C9 2.86(19)
C7 N1 C8 C13 0.59(12)
C18 N1 C8 C13 -176.38(10)
N1 C8 C9 C10 179.73(12)
C13 C8 C9 C10 -1.15(17)
C8 C9 C10 C11 0.95(17)
C9 C10 C11 C12 0.34(18)
C9 C10 C11 C14 179.15(11)
C10 C11 C12 C13 -1.45(17)
C14 C11 C12 C13 179.70(10)
C7 N2 C13 C12 -179.60(12)
C7 N2 C13 C8 0.40(13)
C11 C12 C13 N2 -178.75(11)
C11 C12 C13 C8 1.25(16)
N1 C8 C13 N2 -0.62(13)
C9 C8 C13 N2 -179.95(10)
N1 C8 C13 C12 179.38(10)
C9 C8 C13 C12 0.05(17)
C15 O1 C14 O2 2.88(18)
C15 O1 C14 C11 -177.56(10)
C12 C11 C14 O2 12.75(18)
C10 C11 C14 O2 -166.10(12)
C12 C11 C14 O1 -166.81(10)
C10 C11 C14 O1 14.34(16)
C14 O1 C15 C16 -171.89(13)
C7 N1 C18 C19 103.77(13)
C8 N1 C18 C19 -79.98(13)
N1 C18 C19 O4 -172.67(10)

loop_
_cod_related_entry_id
_cod_related_entry_database
_cod_related_entry_code
1 ChemSpider 30657447
